data_7135208
loop_
_publ_author_name
'Rezazgui, David'
'Schulz, Ji&#x159;&#xed;'
'&#x160;t&#x11b;pni&#x10d;ka, Petr'

_publ_section_title
;
 Practical synthesis of ferrocenyldiarylstibines and bismuthines.
;
_journal_issue 94
_journal_name_full 'Chemical communications (Cambridge, England)'
_journal_page_first 18705
_journal_page_last 18708
_journal_paper_doi 10.1039/d5cc05762k
_journal_volume 61
_journal_year 2025
_chemical_formula_moiety 'C38 H28 Bi Fe O4 P W'
_chemical_formula_sum 'C38 H28 Bi Fe O4 P W'
_chemical_formula_weight 1028.25
_space_group_crystal_system monoclinic
_space_group_IT_number 14
_space_group_name_Hall '-P 2yn'
_space_group_name_H-M_alt 'P 1 21/n 1'
_atom_sites_solution_hydrogens geom
_atom_sites_solution_primary 'Intrinsic Phasing'
_audit_creation_method
;FinalCif 2024.9-1 by Daniel Kratzert, Freiburg 2025, 
https://dkratzert.de/finalcif.html
;
_audit_update_record
;
2025-09-25 deposited with the CCDC.	2025-10-23 downloaded from the CCDC.
;
_cell_angle_alpha 90
_cell_angle_beta 101.645(3)
_cell_angle_gamma 90
_cell_formula_units_Z 4
_cell_length_a 9.7245(7)
_cell_length_b 15.1827(9)
_cell_length_c 22.7398(12)
_cell_measurement_reflns_used 9004
_cell_measurement_temperature 120(2)
_cell_measurement_theta_max 66.6452
_cell_measurement_theta_min 2.9039
_cell_measurement_wavelength 1.54178
_cell_volume 3288.3(4)
_computing_cell_refinement 'SAINT V8.41 (Bruker AXS LLC)'
_computing_data_reduction 'SAINT V8.41 (Bruker AXS LLC)'
_computing_molecular_graphics 'shelXle (C.B. Huebschle, rev 1503)'
_computing_structure_refinement 'SHELXL-2019/2 (Sheldrick, 2019)'
_computing_structure_solution 'SHELXT 2018/2 (Sheldrick, 2018)'
_diffrn_ambient_temperature 120(2)
_diffrn_detector_area_resol_mean 7.391
_diffrn_measured_fraction_theta_full 0.983
_diffrn_measured_fraction_theta_max 0.983
_diffrn_measurement_device 'KAPPA diffractometer'
_diffrn_measurement_device_type 'Bruker D8 QUEST'
_diffrn_measurement_method '\w and \f scans'
_diffrn_radiation_monochromator 'multilayer mirror'
_diffrn_radiation_type CuK\a
_diffrn_radiation_wavelength 1.54178
_diffrn_reflns_av_R_equivalents 0.0293
_diffrn_reflns_av_unetI/netI 0.0229
_diffrn_reflns_Laue_measured_fraction_full 0.983
_diffrn_reflns_Laue_measured_fraction_max 0.983
_diffrn_reflns_limit_h_max 11
_diffrn_reflns_limit_h_min -11
_diffrn_reflns_limit_k_max 18
_diffrn_reflns_limit_k_min -18
_diffrn_reflns_limit_l_max 26
_diffrn_reflns_limit_l_min -27
_diffrn_reflns_number 33080
_diffrn_reflns_point_group_measured_fraction_full 0.983
_diffrn_reflns_point_group_measured_fraction_max 0.983
_diffrn_reflns_theta_full 67.034
_diffrn_reflns_theta_max 67.034
_diffrn_reflns_theta_min 3.523
_diffrn_source 'microfocus sealed tube'
_diffrn_source_current 1.0
_diffrn_source_target Cu
_diffrn_source_type 'INCOATEC I\mS'
_diffrn_source_voltage 50.0
_exptl_absorpt_coefficient_mu 20.939
_exptl_absorpt_correction_T_max 0.148
_exptl_absorpt_correction_T_min 0.042
_exptl_absorpt_correction_type multi-scan
_exptl_absorpt_process_details
;Krause, L., Herbst-Irmer, R., Sheldrick, G. M., Stalke, D. (2015).
"Comparison of silver and molybdenum microfocus X-ray sources for single-crystal
 structure determination"
J. Appl. Cryst. 48, 3-10.
doi:10.1107/S1600576714022985
;
_exptl_crystal_colour 'translucent pale yellow'
_exptl_crystal_density_diffrn 2.077
_exptl_crystal_description block
_exptl_crystal_F_000 1944
_exptl_crystal_size_max 0.412
_exptl_crystal_size_mid 0.259
_exptl_crystal_size_min 0.148
_refine_diff_density_max 3.240
_refine_diff_density_min -2.090
_refine_diff_density_rms 0.257
_refine_ls_extinction_coef 0.00051(4)
_refine_ls_extinction_expression Fc^*^=kFc[1+0.001xFc^2^\l^3^/sin(2\q)]^-1/4^
_refine_ls_extinction_method 'SHELXL-2019/2 (Sheldrick 2019)'
_refine_ls_goodness_of_fit_ref 1.106
_refine_ls_hydrogen_treatment constr
_refine_ls_matrix_type full
_refine_ls_number_parameters 432
_refine_ls_number_reflns 5775
_refine_ls_number_restraints 0
_refine_ls_restrained_S_all 1.106
_refine_ls_R_factor_all 0.0529
_refine_ls_R_factor_gt 0.0529
_refine_ls_shift/su_max 0.001
_refine_ls_shift/su_mean 0.000
_refine_ls_structure_factor_coef Fsqd
_refine_ls_weighting_details 'w=1/[\s^2^(Fo^2^)+(0.0782P)^2^+48.2386P] where P=(Fo^2^+2Fc^2^)/3'
_refine_ls_weighting_scheme calc
_refine_ls_wR_factor_gt 0.1479
_refine_ls_wR_factor_ref 0.1479
_reflns_Friedel_coverage 0.000
_reflns_number_gt 5774
_reflns_number_total 5775
_reflns_threshold_expression 'I > 2\s(I)'
_cod_data_source_file d5cc05762k3.cif
_cod_data_source_block 16
_cod_depositor_comments
;
The following automatic conversions were performed:

data item '_exptl_absorpt_correction_type' value 'Multi-Scan' was
changed to 'multi-scan' in accordance with the
/home/data/users/saulius/crontab/automatic-downloads/current/RSC/lib/dictionaries/cif_core.dic
dictionary named 'cif_core.dic' version 2.4.2 last updated on
2011-04-26.

Automatic conversion script
Id: cif_fix_values 8170 2020-07-09 18:12:32Z antanas 
;
_cod_original_sg_symbol_H-M 'P 21/n'
_cod_database_code 7135208
_shelx_shelxl_version_number 2019/3
_shelx_space_group_comment
;
The symmetry employed for this shelxl refinement is uniquely defined
by the following loop, which should always be used as a source of
symmetry information in preference to the above space-group names.
They are only intended as comments.
;
_shelx_estimated_absorpt_t_min 0.042
_shelx_estimated_absorpt_t_max 0.148
_computing_bruker_data_scaling 'SADABS-2016/2 - Bruker AXS area detector scaling and absorption correction'
_geom_details
; All esds (except the esd in the dihedral angle between two l.s. planes)
 are estimated using the full covariance matrix.  The cell esds are taken
 into account individually in the estimation of esds in distances, angles
 and torsion angles; correlations between esds in cell parameters are only
 used when they are defined by crystal symmetry.  An approximate (isotropic)
 treatment of cell esds is used for estimating esds involving l.s. planes.
;

loop_
_space_group_symop_operation_xyz
'x, y, z'
'-x+1/2, y+1/2, -z+1/2'
'-x, -y, -z'
'x-1/2, -y-1/2, z-1/2'

loop_
_atom_site_label
_atom_site_type_symbol
_atom_site_fract_x
_atom_site_fract_y
_atom_site_fract_z
_atom_site_U_iso_or_equiv
_atom_site_adp_type
_atom_site_occupancy
_atom_site_site_symmetry_order
_atom_site_calc_flag
_atom_site_refinement_flags_posn
_atom_site_refinement_flags_adp
_atom_site_refinement_flags_occupancy
_atom_site_disorder_assembly
_atom_site_disorder_group
Fe1 Fe 0.33009(13) 0.58510(8) 0.34618(6) 0.0217(3) Uani 1 1 d . . . . .
P1 P 0.6602(2) 0.62074(12) 0.31082(8) 0.0160(4) Uani 1 1 d . . . . .
Bi1 Bi 0.54259(4) 0.75023(2) 0.43780(2) 0.02974(17) Uani 1 1 d . . . . .
W1 W 0.74081(4) 0.76417(3) 0.36451(2) 0.02383(17) Uani 1 1 d . . . . .
O1 O 0.9816(7) 0.6843(5) 0.4649(3) 0.0366(16) Uani 1 1 d . . . . .
O2 O 0.8508(10) 0.9357(5) 0.4355(4) 0.058(2) Uani 1 1 d . . . . .
O3 O 0.5243(7) 0.8753(4) 0.2701(3) 0.0358(15) Uani 1 1 d . . . . .
O4 O 0.9681(7) 0.7954(5) 0.2868(3) 0.0398(16) Uani 1 1 d . . . . .
C1 C 0.3866(9) 0.6473(6) 0.4263(4) 0.0262(18) Uani 1 1 d . . . . .
C2 C 0.4202(11) 0.5561(6) 0.4331(4) 0.033(2) Uani 1 1 d . . . . .
H2 H 0.511380 0.532399 0.446991 0.040 Uiso 1 1 calc R U . . .
C3 C 0.2963(12) 0.5068(7) 0.4160(4) 0.037(2) Uani 1 1 d . . . . .
H3 H 0.289517 0.444433 0.416164 0.045 Uiso 1 1 calc R U . . .
C4 C 0.1852(12) 0.5652(7) 0.3987(5) 0.038(2) Uani 1 1 d . . . . .
H4 H 0.089576 0.549306 0.385141 0.046 Uiso 1 1 calc R U . . .
C5 C 0.2392(10) 0.6533(6) 0.4048(4) 0.0300(19) Uani 1 1 d . . . . .
H5 H 0.186300 0.706000 0.396063 0.036 Uiso 1 1 calc R U . . .
C6 C 0.4722(9) 0.5992(6) 0.2932(4) 0.0230(17) Uani 1 1 d . . . . .
C7 C 0.4035(10) 0.5155(6) 0.2815(4) 0.0270(18) Uani 1 1 d . . . . .
H7 H 0.447814 0.459402 0.285719 0.032 Uiso 1 1 calc R U . . .
C8 C 0.2570(10) 0.5316(6) 0.2624(4) 0.0294(19) Uani 1 1 d . . . . .
H8 H 0.186444 0.487787 0.252059 0.035 Uiso 1 1 calc R U . . .
C9 C 0.2339(10) 0.6237(6) 0.2614(4) 0.031(2) Uani 1 1 d . . . . .
H9 H 0.145531 0.652274 0.250353 0.037 Uiso 1 1 calc R U . . .
C10 C 0.3651(9) 0.6654(6) 0.2796(4) 0.0243(17) Uani 1 1 d . . . . .
H10 H 0.380214 0.727245 0.282368 0.029 Uiso 1 1 calc R U . . .
C11 C 0.6089(10) 0.7341(6) 0.5346(5) 0.031(2) Uani 1 1 d . . . . .
C12 C 0.7529(12) 0.7406(6) 0.5630(6) 0.039(2) Uani 1 1 d . . . . .
H12 H 0.821697 0.754890 0.540224 0.047 Uiso 1 1 calc R U . . .
C13 C 0.7916(13) 0.7260(8) 0.6240(6) 0.047(3) Uani 1 1 d . . . . .
H13 H 0.887777 0.729341 0.643165 0.056 Uiso 1 1 calc R U . . .
C14 C 0.6920(11) 0.7066(7) 0.6571(5) 0.042(2) Uani 1 1 d . . . . .
H14 H 0.720140 0.697593 0.699151 0.050 Uiso 1 1 calc R U . . .
C15 C 0.5553(11) 0.7001(7) 0.6310(5) 0.039(2) Uani 1 1 d . . . . .
H15 H 0.487671 0.686965 0.654583 0.047 Uiso 1 1 calc R U . . .
C16 C 0.5132(11) 0.7126(7) 0.5694(5) 0.038(2) Uani 1 1 d . . . . .
H16 H 0.416896 0.706234 0.551077 0.045 Uiso 1 1 calc R U . . .
C17 C 0.4067(10) 0.8647(7) 0.4350(5) 0.035(2) Uani 1 1 d . . . . .
C18A C 0.2791(12) 0.8608(8) 0.4606(5) 0.034(3) Uani 0.821(12) 1 d . . P A 1
H18A H 0.253207 0.807637 0.477520 0.040 Uiso 0.821(12) 1 calc R U P A 1
C19A C 0.1977(14) 0.9357(10) 0.4595(6) 0.044(3) Uani 0.821(12) 1 d . . P A 1
H19A H 0.113145 0.933246 0.474315 0.052 Uiso 0.821(12) 1 calc R U P A 1
C20A C 0.2392(17) 1.0156(11) 0.4367(8) 0.056(4) Uani 0.821(12) 1 d . . P A 1
H20A H 0.182315 1.066626 0.436106 0.067 Uiso 0.821(12) 1 calc R U P A 1
C21A C 0.360(2) 1.0201(11) 0.4156(10) 0.073(6) Uani 0.821(12) 1 d . . P A 1
H21A H 0.388354 1.074471 0.401062 0.088 Uiso 0.821(12) 1 calc R U P A 1
C22A C 0.4435(17) 0.9454(9) 0.4152(7) 0.050(4) Uani 0.821(12) 1 d . . P A 1
H22A H 0.528422 0.950413 0.400880 0.060 Uiso 0.821(12) 1 calc R U P A 1
C18B C 0.297(7) 0.859(5) 0.376(3) 0.050 Uiso 0.179(12) 1 d . U P A 2
H18B H 0.279109 0.813860 0.346622 0.060 Uiso 0.179(12) 1 calc R U P A 2
C19B C 0.236(7) 0.934(5) 0.378(3) 0.050 Uiso 0.179(12) 1 d . U P A 2
H19B H 0.146212 0.934752 0.352050 0.060 Uiso 0.179(12) 1 calc R U P A 2
C20B C 0.260(9) 1.005(5) 0.403(4) 0.050 Uiso 0.179(12) 1 d . U P A 2
H20B H 0.208567 1.057577 0.392688 0.060 Uiso 0.179(12) 1 calc R U P A 2
C21B C 0.384(7) 0.994(5) 0.452(3) 0.050 Uiso 0.179(12) 1 d . U P A 2
H21B H 0.415079 1.042146 0.478551 0.060 Uiso 0.179(12) 1 calc R U P A 2
C22B C 0.447(7) 0.924(5) 0.460(3) 0.050 Uiso 0.179(12) 1 d . U P A 2
H22B H 0.533671 0.920250 0.488250 0.060 Uiso 0.179(12) 1 calc R U P A 2
C23 C 0.7296(8) 0.5170(5) 0.3464(4) 0.0216(16) Uani 1 1 d . . . . .
C24 C 0.7439(9) 0.4423(6) 0.3121(4) 0.0256(17) Uani 1 1 d . . . . .
H24 H 0.718650 0.445063 0.269537 0.031 Uiso 1 1 calc R U . . .
C25 C 0.7945(10) 0.3650(6) 0.3398(4) 0.031(2) Uani 1 1 d . . . . .
H25 H 0.802625 0.314280 0.316270 0.037 Uiso 1 1 calc R U . . .
C26 C 0.8333(10) 0.3605(6) 0.4014(4) 0.032(2) Uani 1 1 d . . . . .
H26 H 0.870083 0.307232 0.420156 0.038 Uiso 1 1 calc R U . . .
C27 C 0.8188(11) 0.4339(6) 0.4362(4) 0.033(2) Uani 1 1 d . . . . .
H27 H 0.844644 0.430594 0.478747 0.040 Uiso 1 1 calc R U . . .
C28 C 0.7671(9) 0.5113(6) 0.4090(4) 0.0268(18) Uani 1 1 d . . . . .
H28 H 0.756622 0.561198 0.432944 0.032 Uiso 1 1 calc R U . . .
C29 C 0.7036(9) 0.6137(5) 0.2370(4) 0.0216(16) Uani 1 1 d . . . . .
C30 C 0.8441(9) 0.6049(6) 0.2329(4) 0.0280(18) Uani 1 1 d . . . . .
H30 H 0.914347 0.600352 0.268425 0.034 Uiso 1 1 calc R U . . .
C31 C 0.8819(10) 0.6026(7) 0.1775(4) 0.034(2) Uani 1 1 d . . . . .
H31 H 0.977545 0.594891 0.175054 0.040 Uiso 1 1 calc R U . . .
C32 C 0.7805(10) 0.6114(7) 0.1255(4) 0.032(2) Uani 1 1 d . . . . .
H32 H 0.806710 0.611661 0.087463 0.038 Uiso 1 1 calc R U . . .
C33 C 0.6381(10) 0.6202(6) 0.1292(4) 0.033(2) Uani 1 1 d . . . . .
H33 H 0.567585 0.624705 0.093693 0.040 Uiso 1 1 calc R U . . .
C34 C 0.6024(10) 0.6220(6) 0.1845(4) 0.0293(19) Uani 1 1 d . . . . .
H34 H 0.506740 0.629069 0.187030 0.035 Uiso 1 1 calc R U . . .
C35 C 0.8917(10) 0.7085(6) 0.4284(4) 0.031(2) Uani 1 1 d . . . . .
C36 C 0.8071(12) 0.8743(6) 0.4086(5) 0.038(2) Uani 1 1 d . . . . .
C37 C 0.5983(10) 0.8337(6) 0.3033(4) 0.0293(19) Uani 1 1 d . . . . .
C38 C 0.8825(11) 0.7837(6) 0.3152(5) 0.036(2) Uani 1 1 d . . . . .

loop_
_atom_site_aniso_label
_atom_site_aniso_U_11
_atom_site_aniso_U_22
_atom_site_aniso_U_33
_atom_site_aniso_U_23
_atom_site_aniso_U_13
_atom_site_aniso_U_12
Fe1 0.0237(7) 0.0151(6) 0.0254(7) 0.0001(5) 0.0028(5) -0.0004(5)
P1 0.0205(9) 0.0087(9) 0.0168(9) -0.0002(7) -0.0009(7) 0.0030(7)
Bi1 0.0346(3) 0.0207(2) 0.0335(3) 0.00103(13) 0.00572(17) 0.00295(13)
W1 0.0281(3) 0.0128(2) 0.0275(3) -0.00030(14) -0.00178(17) 0.00333(14)
O1 0.031(3) 0.046(4) 0.029(3) 0.004(3) -0.005(3) 0.018(3)
O2 0.076(6) 0.025(4) 0.065(5) -0.019(4) -0.010(4) -0.006(4)
O3 0.037(4) 0.028(4) 0.038(4) 0.014(3) -0.003(3) 0.011(3)
O4 0.038(4) 0.037(4) 0.046(4) 0.006(3) 0.012(3) -0.010(3)
C1 0.033(5) 0.025(5) 0.022(4) -0.002(3) 0.007(3) -0.002(4)
C2 0.049(6) 0.028(5) 0.021(4) 0.004(4) 0.006(4) 0.011(4)
C3 0.063(7) 0.022(5) 0.031(5) 0.001(4) 0.021(5) -0.003(4)
C4 0.042(5) 0.029(5) 0.046(6) -0.004(4) 0.015(4) 0.000(4)
C5 0.036(5) 0.020(4) 0.035(5) -0.001(4) 0.010(4) 0.002(4)
C6 0.032(4) 0.018(4) 0.019(4) -0.002(3) 0.005(3) 0.000(3)
C7 0.036(5) 0.021(4) 0.024(4) -0.008(3) 0.005(3) -0.005(4)
C8 0.034(5) 0.026(5) 0.025(4) -0.003(4) -0.001(4) -0.005(4)
C9 0.032(5) 0.030(5) 0.028(5) 0.006(4) -0.002(4) 0.000(4)
C10 0.024(4) 0.021(4) 0.026(4) 0.007(3) 0.000(3) 0.003(3)
C11 0.033(5) 0.019(4) 0.040(5) -0.009(4) 0.007(4) -0.005(4)
C12 0.036(6) 0.026(5) 0.056(7) -0.012(4) 0.009(5) -0.010(4)
C13 0.044(6) 0.038(6) 0.059(7) -0.021(5) 0.010(5) -0.017(5)
C14 0.045(6) 0.034(6) 0.046(6) -0.015(5) 0.008(5) -0.010(5)
C15 0.047(6) 0.030(5) 0.044(6) -0.003(4) 0.021(5) -0.001(4)
C16 0.036(5) 0.025(5) 0.051(6) -0.002(4) 0.007(4) 0.000(4)
C17 0.034(5) 0.029(5) 0.042(5) 0.009(4) 0.004(4) 0.009(4)
C18A 0.034(6) 0.037(7) 0.031(6) 0.000(5) 0.010(5) 0.008(5)
C19A 0.042(7) 0.050(8) 0.039(7) 0.000(6) 0.010(5) 0.020(6)
C20A 0.061(10) 0.049(9) 0.063(10) 0.017(8) 0.026(8) 0.026(7)
C21A 0.107(16) 0.035(8) 0.097(14) 0.037(9) 0.065(13) 0.044(10)
C22A 0.072(10) 0.028(7) 0.061(9) 0.018(6) 0.039(8) 0.021(7)
C23 0.020(4) 0.017(4) 0.026(4) -0.002(3) 0.002(3) 0.001(3)
C24 0.031(4) 0.019(4) 0.027(4) -0.002(3) 0.004(3) 0.006(3)
C25 0.042(5) 0.016(4) 0.033(5) 0.001(4) 0.006(4) 0.006(4)
C26 0.041(5) 0.016(4) 0.037(5) 0.008(4) 0.003(4) 0.005(4)
C27 0.046(5) 0.026(5) 0.026(4) 0.002(4) 0.002(4) 0.003(4)
C28 0.035(5) 0.019(4) 0.023(4) 0.002(3) -0.001(3) 0.005(4)
C29 0.028(4) 0.009(4) 0.025(4) 0.000(3) -0.001(3) 0.001(3)
C30 0.028(4) 0.030(5) 0.024(4) 0.000(4) 0.002(3) -0.003(4)
C31 0.035(5) 0.038(5) 0.027(5) -0.003(4) 0.005(4) -0.008(4)
C32 0.038(5) 0.034(5) 0.025(4) -0.003(4) 0.011(4) -0.008(4)
C33 0.039(5) 0.031(5) 0.026(5) 0.002(4) -0.003(4) 0.008(4)
C34 0.032(5) 0.018(4) 0.036(5) 0.002(4) 0.004(4) 0.003(3)
C35 0.033(5) 0.022(5) 0.037(5) -0.004(4) 0.006(4) 0.001(4)
C36 0.052(6) 0.021(5) 0.040(5) 0.001(4) 0.004(5) 0.011(4)
C37 0.032(5) 0.016(4) 0.037(5) 0.000(4) 0.000(4) -0.002(4)
C38 0.045(6) 0.015(4) 0.038(5) -0.005(4) -0.013(5) 0.007(4)

loop_
_atom_type_symbol
_atom_type_description
_atom_type_scat_dispersion_real
_atom_type_scat_dispersion_imag
_atom_type_scat_source
C C 0.0181 0.0091 'International Tables Vol C Tables 4.2.6.8 and 6.1.1.4'
H H 0.0000 0.0000 'International Tables Vol C Tables 4.2.6.8 and 6.1.1.4'
Bi Bi -4.0111 8.9310 'International Tables Vol C Tables 4.2.6.8 and 6.1.1.4'
Fe Fe -1.1336 3.1974 'International Tables Vol C Tables 4.2.6.8 and 6.1.1.4'
O O 0.0492 0.0322 'International Tables Vol C Tables 4.2.6.8 and 6.1.1.4'
P P 0.2955 0.4335 'International Tables Vol C Tables 4.2.6.8 and 6.1.1.4'
W W -5.4734 5.5774 'International Tables Vol C Tables 4.2.6.8 and 6.1.1.4'

loop_
_geom_angle_atom_site_label_1
_geom_angle_atom_site_label_2
_geom_angle_atom_site_label_3
_geom_angle
_geom_angle_site_symmetry_1
_geom_angle_site_symmetry_3
_geom_angle_publ_flag
C6 Fe1 C5 141.3(4) . . ?
C6 Fe1 C10 41.6(3) . . ?
C5 Fe1 C10 110.2(4) . . ?
C6 Fe1 C1 113.1(3) . . ?
C5 Fe1 C1 41.0(4) . . ?
C10 Fe1 C1 109.6(4) . . ?
C6 Fe1 C2 112.9(4) . . ?
C5 Fe1 C2 68.4(4) . . ?
C10 Fe1 C2 138.5(4) . . ?
C1 Fe1 C2 41.0(4) . . ?
C6 Fe1 C4 177.5(4) . . ?
C5 Fe1 C4 41.2(4) . . ?
C10 Fe1 C4 139.9(4) . . ?
C1 Fe1 C4 68.8(4) . . ?
C2 Fe1 C4 67.3(4) . . ?
C6 Fe1 C9 69.3(4) . . ?
C5 Fe1 C9 107.2(4) . . ?
C10 Fe1 C9 40.5(4) . . ?
C1 Fe1 C9 134.6(4) . . ?
C2 Fe1 C9 175.3(4) . . ?
C4 Fe1 C9 110.7(4) . . ?
C6 Fe1 C7 41.3(3) . . ?
C5 Fe1 C7 174.5(4) . . ?
C10 Fe1 C7 68.9(4) . . ?
C1 Fe1 C7 144.4(4) . . ?
C2 Fe1 C7 116.1(4) . . ?
C4 Fe1 C7 136.3(4) . . ?
C9 Fe1 C7 68.4(4) . . ?
C6 Fe1 C8 68.9(4) . . ?
C5 Fe1 C8 134.0(4) . . ?
C10 Fe1 C8 68.0(4) . . ?
C1 Fe1 C8 174.1(4) . . ?
C2 Fe1 C8 144.1(4) . . ?
C4 Fe1 C8 109.4(4) . . ?
C9 Fe1 C8 40.3(4) . . ?
C7 Fe1 C8 40.5(4) . . ?
C6 Fe1 C3 139.0(4) . . ?
C5 Fe1 C3 68.3(4) . . ?
C10 Fe1 C3 178.0(4) . . ?
C1 Fe1 C3 68.5(4) . . ?
C2 Fe1 C3 40.0(4) . . ?
C4 Fe1 C3 39.6(4) . . ?
C9 Fe1 C3 140.8(4) . . ?
C7 Fe1 C3 112.8(4) . . ?
C8 Fe1 C3 113.9(4) . . ?
C29 P1 C6 101.3(4) . . ?
C29 P1 C23 102.9(4) . . ?
C6 P1 C23 101.9(4) . . ?
C29 P1 W1 112.8(3) . . ?
C6 P1 W1 117.3(3) . . ?
C23 P1 W1 118.2(3) . . ?
C1 Bi1 C17 99.6(4) . . ?
C1 Bi1 C11 95.7(3) . . ?
C17 Bi1 C11 100.0(4) . . ?
C1 Bi1 W1 122.3(2) . . ?
C17 Bi1 W1 114.1(3) . . ?
C11 Bi1 W1 120.7(3) . . ?
C1 Bi1 C22B 116.2(15) . . ?
C17 Bi1 C22B 19.4(15) . . ?
C11 Bi1 C22B 88.1(15) . . ?
W1 Bi1 C22B 108.7(14) . . ?
C38 W1 C36 88.1(4) . . ?
C38 W1 C35 89.0(4) . . ?
C36 W1 C35 82.9(4) . . ?
C38 W1 C37 89.5(4) . . ?
C36 W1 C37 90.9(4) . . ?
C35 W1 C37 173.6(4) . . ?
C38 W1 P1 92.2(3) . . ?
C36 W1 P1 178.3(3) . . ?
C35 W1 P1 95.5(3) . . ?
C37 W1 P1 90.8(2) . . ?
C38 W1 Bi1 175.5(3) . . ?
C36 W1 Bi1 87.5(3) . . ?
C35 W1 Bi1 91.6(3) . . ?
C37 W1 Bi1 89.4(3) . . ?
P1 W1 Bi1 92.20(5) . . ?
C5 C1 C2 107.1(8) . . ?
C5 C1 Fe1 69.5(5) . . ?
C2 C1 Fe1 70.1(5) . . ?
C5 C1 Bi1 129.1(7) . . ?
C2 C1 Bi1 123.5(7) . . ?
Fe1 C1 Bi1 120.2(4) . . ?
C3 C2 C1 108.8(9) . . ?
C3 C2 Fe1 70.7(6) . . ?
C1 C2 Fe1 68.9(5) . . ?
C3 C2 H2 125.6 . . ?
C1 C2 H2 125.6 . . ?
Fe1 C2 H2 126.3 . . ?
C4 C3 C2 108.3(9) . . ?
C4 C3 Fe1 69.6(6) . . ?
C2 C3 Fe1 69.3(5) . . ?
C4 C3 H3 125.9 . . ?
C2 C3 H3 125.9 . . ?
Fe1 C3 H3 126.9 . . ?
C3 C4 C5 108.6(9) . . ?
C3 C4 Fe1 70.8(6) . . ?
C5 C4 Fe1 68.7(6) . . ?
C3 C4 H4 125.7 . . ?
C5 C4 H4 125.7 . . ?
Fe1 C4 H4 126.3 . . ?
C1 C5 C4 107.3(8) . . ?
C1 C5 Fe1 69.5(5) . . ?
C4 C5 Fe1 70.1(6) . . ?
C1 C5 H5 126.4 . . ?
C4 C5 H5 126.4 . . ?
Fe1 C5 H5 125.6 . . ?
C7 C6 C10 106.9(8) . . ?
C7 C6 P1 127.5(7) . . ?
C10 C6 P1 125.0(6) . . ?
C7 C6 Fe1 70.6(5) . . ?
C10 C6 Fe1 69.5(5) . . ?
P1 C6 Fe1 131.7(4) . . ?
C8 C7 C6 107.7(8) . . ?
C8 C7 Fe1 70.1(5) . . ?
C6 C7 Fe1 68.1(5) . . ?
C8 C7 H7 126.2 . . ?
C6 C7 H7 126.2 . . ?
Fe1 C7 H7 127.2 . . ?
C9 C8 C7 108.7(8) . . ?
C9 C8 Fe1 69.5(5) . . ?
C7 C8 Fe1 69.4(5) . . ?
C9 C8 H8 125.7 . . ?
C7 C8 H8 125.7 . . ?
Fe1 C8 H8 127.0 . . ?
C10 C9 C8 107.9(8) . . ?
C10 C9 Fe1 68.8(5) . . ?
C8 C9 Fe1 70.2(5) . . ?
C10 C9 H9 126.0 . . ?
C8 C9 H9 126.0 . . ?
Fe1 C9 H9 126.5 . . ?
C9 C10 C6 108.8(8) . . ?
C9 C10 Fe1 70.7(5) . . ?
C6 C10 Fe1 69.0(5) . . ?
C9 C10 H10 125.6 . . ?
C6 C10 H10 125.6 . . ?
Fe1 C10 H10 126.3 . . ?
C16 C11 C12 118.3(10) . . ?
C16 C11 Bi1 120.7(7) . . ?
C12 C11 Bi1 120.9(8) . . ?
C13 C12 C11 119.3(11) . . ?
C13 C12 H12 120.4 . . ?
C11 C12 H12 120.4 . . ?
C14 C13 C12 120.4(11) . . ?
C14 C13 H13 119.8 . . ?
C12 C13 H13 119.8 . . ?
C15 C14 C13 121.1(11) . . ?
C15 C14 H14 119.4 . . ?
C13 C14 H14 119.4 . . ?
C14 C15 C16 119.9(10) . . ?
C14 C15 H15 120.1 . . ?
C16 C15 H15 120.1 . . ?
C11 C16 C15 121.0(10) . . ?
C11 C16 H16 119.5 . . ?
C15 C16 H16 119.5 . . ?
C22A C17 C18A 117.4(10) . . ?
C22B C17 C18B 128(5) . . ?
C22B C17 C21B 31(4) . . ?
C18B C17 C21B 98(3) . . ?
C22B C17 Bi1 119(4) . . ?
C22A C17 Bi1 121.6(8) . . ?
C18A C17 Bi1 120.7(8) . . ?
C18B C17 Bi1 107(3) . . ?
C21B C17 Bi1 149(2) . . ?
C19A C18A C17 119.0(12) . . ?
C19A C18A H18A 120.5 . . ?
C17 C18A H18A 120.5 . . ?
C18A C19A C20A 120.6(13) . . ?
C18A C19A H19A 119.7 . . ?
C20A C19A H19A 119.7 . . ?
C21A C20A C19A 120.3(13) . . ?
C21A C20A H20A 119.8 . . ?
C19A C20A H20A 119.8 . . ?
C20A C21A C22A 120.5(15) . . ?
C20A C21A H21A 119.8 . . ?
C22A C21A H21A 119.8 . . ?
C17 C22A C21A 122.1(14) . . ?
C17 C22A H22A 118.9 . . ?
C21A C22A H22A 118.9 . . ?
C19B C18B C17 99(6) . . ?
C19B C18B H18B 130.3 . . ?
C17 C18B H18B 130.3 . . ?
C20B C19B C18B 139(8) . . ?
C20B C19B H19B 110.7 . . ?
C18B C19B H19B 110.7 . . ?
C19B C20B C21B 108(7) . . ?
C19B C20B H20B 125.9 . . ?
C21B C20B H20B 125.9 . . ?
C22B C21B C20B 120(7) . . ?
C22B C21B C17 27(4) . . ?
C20B C21B C17 93(5) . . ?
C22B C21B H21B 119.8 . . ?
C20B C21B H21B 119.8 . . ?
C17 C21B H21B 146.6 . . ?
C17 C22B C21B 122(7) . . ?
C17 C22B Bi1 42(3) . . ?
C21B C22B Bi1 161(6) . . ?
C17 C22B H22B 119.2 . . ?
C21B C22B H22B 119.2 . . ?
Bi1 C22B H22B 78.4 . . ?
C24 C23 C28 118.8(8) . . ?
C24 C23 P1 121.2(6) . . ?
C28 C23 P1 119.9(6) . . ?
C25 C24 C23 120.2(8) . . ?
C25 C24 H24 119.9 . . ?
C23 C24 H24 119.9 . . ?
C24 C25 C26 120.5(9) . . ?
C24 C25 H25 119.8 . . ?
C26 C25 H25 119.8 . . ?
C25 C26 C27 120.1(8) . . ?
C25 C26 H26 120.0 . . ?
C27 C26 H26 120.0 . . ?
C28 C27 C26 119.9(9) . . ?
C28 C27 H27 120.0 . . ?
C26 C27 H27 120.0 . . ?
C27 C28 C23 120.5(8) . . ?
C27 C28 H28 119.8 . . ?
C23 C28 H28 119.8 . . ?
C34 C29 C30 118.9(8) . . ?
C34 C29 P1 122.2(7) . . ?
C30 C29 P1 118.8(6) . . ?
C31 C30 C29 120.6(8) . . ?
C31 C30 H30 119.7 . . ?
C29 C30 H30 119.7 . . ?
C30 C31 C32 120.0(9) . . ?
C30 C31 H31 120.0 . . ?
C32 C31 H31 120.0 . . ?
C31 C32 C33 119.8(9) . . ?
C31 C32 H32 120.1 . . ?
C33 C32 H32 120.1 . . ?
C34 C33 C32 119.3(9) . . ?
C34 C33 H33 120.3 . . ?
C32 C33 H33 120.3 . . ?
C33 C34 C29 121.3(9) . . ?
C33 C34 H34 119.3 . . ?
C29 C34 H34 119.3 . . ?
O1 C35 W1 174.1(8) . . ?
O2 C36 W1 176.7(9) . . ?
O3 C37 W1 176.6(8) . . ?
O4 C38 W1 178.9(8) . . ?

loop_
_geom_bond_atom_site_label_1
_geom_bond_atom_site_label_2
_geom_bond_distance
_geom_bond_site_symmetry_2
_geom_bond_publ_flag
Fe1 C6 2.020(9) . ?
Fe1 C5 2.026(9) . ?
Fe1 C10 2.026(8) . ?
Fe1 C1 2.027(9) . ?
Fe1 C2 2.042(9) . ?
Fe1 C4 2.045(11) . ?
Fe1 C9 2.052(9) . ?
Fe1 C7 2.053(9) . ?
Fe1 C8 2.061(9) . ?
Fe1 C3 2.061(10) . ?
P1 C29 1.815(9) . ?
P1 C6 1.821(9) . ?
P1 C23 1.836(9) . ?
P1 W1 2.5418(19) . ?
Bi1 C1 2.157(9) . ?
Bi1 C17 2.176(10) . ?
Bi1 C11 2.180(10) . ?
Bi1 W1 2.7991(6) . ?
Bi1 C22B 2.87(7) . ?
W1 C38 1.967(12) . ?
W1 C36 1.989(10) . ?
W1 C35 2.029(10) . ?
W1 C37 2.047(9) . ?
O1 C35 1.138(12) . ?
O2 C36 1.148(13) . ?
O3 C37 1.126(11) . ?
O4 C38 1.166(13) . ?
C1 C5 1.421(13) . ?
C1 C2 1.424(13) . ?
C2 C3 1.404(15) . ?
C2 H2 0.9500 . ?
C3 C4 1.391(15) . ?
C3 H3 0.9500 . ?
C4 C5 1.434(14) . ?
C4 H4 0.9500 . ?
C5 H5 0.9500 . ?
C6 C7 1.435(12) . ?
C6 C10 1.436(12) . ?
C7 C8 1.425(13) . ?
C7 H7 0.9500 . ?
C8 C9 1.415(13) . ?
C8 H8 0.9500 . ?
C9 C10 1.411(13) . ?
C9 H9 0.9500 . ?
C10 H10 0.9500 . ?
C11 C16 1.377(15) . ?
C11 C12 1.422(15) . ?
C12 C13 1.379(18) . ?
C12 H12 0.9500 . ?
C13 C14 1.374(16) . ?
C13 H13 0.9500 . ?
C14 C15 1.346(15) . ?
C14 H14 0.9500 . ?
C15 C16 1.390(15) . ?
C15 H15 0.9500 . ?
C16 H16 0.9500 . ?
C17 C22B 1.09(7) . ?
C17 C22A 1.378(17) . ?
C17 C18A 1.474(15) . ?
C17 C18B 1.54(7) . ?
C17 C21B 2.02(8) . ?
C18A C19A 1.383(17) . ?
C18A H18A 0.9500 . ?
C19A C20A 1.41(2) . ?
C19A H19A 0.9500 . ?
C20A C21A 1.36(2) . ?
C20A H20A 0.9500 . ?
C21A C22A 1.394(19) . ?
C21A H21A 0.9500 . ?
C22A H22A 0.9500 . ?
C18B C19B 1.29(10) . ?
C18B H18B 0.9500 . ?
C19B C20B 1.21(10) . ?
C19B H19B 0.9500 . ?
C20B C21B 1.48(11) . ?
C20B H20B 0.9500 . ?
C21B C22B 1.23(10) . ?
C21B H21B 0.9500 . ?
C22B H22B 0.9500 . ?
C23 C24 1.399(12) . ?
C23 C28 1.400(12) . ?
C24 C25 1.376(12) . ?
C24 H24 0.9500 . ?
C25 C26 1.377(13) . ?
C25 H25 0.9500 . ?
C26 C27 1.390(13) . ?
C26 H26 0.9500 . ?
C27 C28 1.374(13) . ?
C27 H27 0.9500 . ?
C28 H28 0.9500 . ?
C29 C34 1.391(12) . ?
C29 C30 1.395(12) . ?
C30 C31 1.382(13) . ?
C30 H30 0.9500 . ?
C31 C32 1.385(14) . ?
C31 H31 0.9500 . ?
C32 C33 1.410(14) . ?
C32 H32 0.9500 . ?
C33 C34 1.371(14) . ?
C33 H33 0.9500 . ?
C34 H34 0.9500 . ?

loop_
_geom_torsion_atom_site_label_1
_geom_torsion_atom_site_label_2
_geom_torsion_atom_site_label_3
_geom_torsion_atom_site_label_4
_geom_torsion
_geom_torsion_site_symmetry_1
_geom_torsion_site_symmetry_2
_geom_torsion_site_symmetry_3
_geom_torsion_site_symmetry_4
_geom_torsion_publ_flag
C5 C1 C2 C3 0.2(10) . . . . ?
Fe1 C1 C2 C3 -59.7(7) . . . . ?
Bi1 C1 C2 C3 -173.4(6) . . . . ?
C5 C1 C2 Fe1 59.9(6) . . . . ?
Bi1 C1 C2 Fe1 -113.7(6) . . . . ?
C1 C2 C3 C4 -0.2(11) . . . . ?
Fe1 C2 C3 C4 -58.8(7) . . . . ?
C1 C2 C3 Fe1 58.6(6) . . . . ?
C2 C3 C4 C5 0.1(11) . . . . ?
Fe1 C3 C4 C5 -58.5(7) . . . . ?
C2 C3 C4 Fe1 58.6(7) . . . . ?
C2 C1 C5 C4 -0.1(10) . . . . ?
Fe1 C1 C5 C4 60.2(7) . . . . ?
Bi1 C1 C5 C4 173.0(7) . . . . ?
C2 C1 C5 Fe1 -60.3(6) . . . . ?
Bi1 C1 C5 Fe1 112.8(7) . . . . ?
C3 C4 C5 C1 0.0(11) . . . . ?
Fe1 C4 C5 C1 -59.8(6) . . . . ?
C3 C4 C5 Fe1 59.8(7) . . . . ?
C29 P1 C6 C7 78.4(8) . . . . ?
C23 P1 C6 C7 -27.6(8) . . . . ?
W1 P1 C6 C7 -158.4(6) . . . . ?
C29 P1 C6 C10 -91.6(7) . . . . ?
C23 P1 C6 C10 162.4(7) . . . . ?
W1 P1 C6 C10 31.6(8) . . . . ?
C29 P1 C6 Fe1 175.5(6) . . . . ?
C23 P1 C6 Fe1 69.5(6) . . . . ?
W1 P1 C6 Fe1 -61.2(6) . . . . ?
C10 C6 C7 C8 -1.2(9) . . . . ?
P1 C6 C7 C8 -172.7(6) . . . . ?
Fe1 C6 C7 C8 59.1(6) . . . . ?
C10 C6 C7 Fe1 -60.3(6) . . . . ?
P1 C6 C7 Fe1 128.2(7) . . . . ?
C6 C7 C8 C9 0.7(10) . . . . ?
Fe1 C7 C8 C9 58.6(6) . . . . ?
C6 C7 C8 Fe1 -57.9(6) . . . . ?
C7 C8 C9 C10 0.1(10) . . . . ?
Fe1 C8 C9 C10 58.7(6) . . . . ?
C7 C8 C9 Fe1 -58.5(6) . . . . ?
C8 C9 C10 C6 -0.9(10) . . . . ?
Fe1 C9 C10 C6 58.6(6) . . . . ?
C8 C9 C10 Fe1 -59.6(6) . . . . ?
C7 C6 C10 C9 1.3(9) . . . . ?
P1 C6 C10 C9 173.1(6) . . . . ?
Fe1 C6 C10 C9 -59.7(6) . . . . ?
C7 C6 C10 Fe1 61.1(6) . . . . ?
P1 C6 C10 Fe1 -127.2(6) . . . . ?
C16 C11 C12 C13 -0.4(14) . . . . ?
Bi1 C11 C12 C13 -177.0(8) . . . . ?
C11 C12 C13 C14 -1.0(16) . . . . ?
C12 C13 C14 C15 1.0(17) . . . . ?
C13 C14 C15 C16 0.4(17) . . . . ?
C12 C11 C16 C15 1.8(14) . . . . ?
Bi1 C11 C16 C15 178.4(7) . . . . ?
C14 C15 C16 C11 -1.8(16) . . . . ?
C22A C17 C18A C19A 4.7(18) . . . . ?
Bi1 C17 C18A C19A 178.1(9) . . . . ?
C17 C18A C19A C20A -3(2) . . . . ?
C18A C19A C20A C21A 0(3) . . . . ?
C19A C20A C21A C22A 1(4) . . . . ?
C18A C17 C22A C21A -4(2) . . . . ?
Bi1 C17 C22A C21A -177.2(15) . . . . ?
C20A C21A C22A C17 1(3) . . . . ?
C22B C17 C18B C19B -22(8) . . . . ?
C21B C17 C18B C19B -12(5) . . . . ?
Bi1 C17 C18B C19B -173(4) . . . . ?
C17 C18B C19B C20B 19(13) . . . . ?
C18B C19B C20B C21B -13(15) . . . . ?
C19B C20B C21B C22B 4(12) . . . . ?
C19B C20B C21B C17 0(8) . . . . ?
C18B C17 C22B C21B 19(10) . . . . ?
Bi1 C17 C22B C21B 168(6) . . . . ?
C18B C17 C22B Bi1 -149(6) . . . . ?
C21B C17 C22B Bi1 -168(6) . . . . ?
C20B C21B C22B C17 -9(12) . . . . ?
C20B C21B C22B Bi1 16(23) . . . . ?
C17 C21B C22B Bi1 25(12) . . . . ?
C29 P1 C23 C24 -26.3(8) . . . . ?
C6 P1 C23 C24 78.5(8) . . . . ?
W1 P1 C23 C24 -151.4(6) . . . . ?
C29 P1 C23 C28 154.9(7) . . . . ?
C6 P1 C23 C28 -100.4(7) . . . . ?
W1 P1 C23 C28 29.8(8) . . . . ?
C28 C23 C24 C25 -0.2(13) . . . . ?
P1 C23 C24 C25 -179.1(7) . . . . ?
C23 C24 C25 C26 -0.9(15) . . . . ?
C24 C25 C26 C27 1.4(15) . . . . ?
C25 C26 C27 C28 -0.7(15) . . . . ?
C26 C27 C28 C23 -0.5(15) . . . . ?
C24 C23 C28 C27 0.9(13) . . . . ?
P1 C23 C28 C27 179.8(7) . . . . ?
C6 P1 C29 C34 19.6(8) . . . . ?
C23 P1 C29 C34 124.7(7) . . . . ?
W1 P1 C29 C34 -106.7(7) . . . . ?
C6 P1 C29 C30 -164.2(7) . . . . ?
C23 P1 C29 C30 -59.0(7) . . . . ?
W1 P1 C29 C30 69.5(7) . . . . ?
C34 C29 C30 C31 -1.3(13) . . . . ?
P1 C29 C30 C31 -177.6(7) . . . . ?
C29 C30 C31 C32 1.7(15) . . . . ?
C30 C31 C32 C33 -1.9(15) . . . . ?
C31 C32 C33 C34 1.7(15) . . . . ?
C32 C33 C34 C29 -1.3(14) . . . . ?
C30 C29 C34 C33 1.1(13) . . . . ?
P1 C29 C34 C33 177.3(7) . . . . ?
